data_2017696
loop_
_publ_author_name
'Schindler, Diana'
'Felsmann, Marika'
'Weber, Edwin'

_publ_section_title
;
 Influence of 1,4-dioxane solvent inclusion on the crystal structure of
 5,5'-diphenyl-2,2'-(<i>p</i>-phenylene)di-1,3-oxazole (POPOP)
;
_journal_coeditor_code EG3047
_journal_issue 7
_journal_name_full 'Acta Crystallographica Section C'
_journal_page_first o361
_journal_page_last o363
_journal_paper_doi 10.1107/S0108270110022092
_journal_volume 66
_journal_year 2010
_chemical_formula_iupac 'C24 H16 N2 O2'
_chemical_formula_moiety 'C24 H16 N2 O2'
_chemical_formula_sum 'C24 H16 N2 O2'
_chemical_formula_weight 364.39
_chemical_melting_point_gt 517
_chemical_melting_point_lt 519
_chemical_name_common POPOP
_chemical_name_systematic
;
5,5'-diphenyl-2,2'-(<i>p</i>-phenylene)di-1,3-oxazole
;
_space_group_IT_number 14
_symmetry_cell_setting monoclinic
_symmetry_space_group_name_Hall '-P 2ybc'
_symmetry_space_group_name_H-M 'P 1 21/c 1'
_atom_sites_solution_hydrogens geom
_atom_sites_solution_primary direct
_atom_sites_solution_secondary difmap
_audit_creation_method SHELXL97
_cell_angle_alpha 90.00
_cell_angle_beta 91.807(11)
_cell_angle_gamma 90.00
_cell_formula_units_Z 2
_cell_length_a 9.1393(14)
_cell_length_b 5.2461(8)
_cell_length_c 19.204(3)
_cell_measurement_reflns_used 2741
_cell_measurement_temperature 153(2)
_cell_measurement_theta_max 29.19
_cell_measurement_theta_min 2.23
_cell_volume 920.3(2)
_computing_cell_refinement 'SMART (Bruker, 2003)'
_computing_data_collection 'SMART (Bruker, 2003)'
_computing_data_reduction 'SAINT (Bruker, 2003)'
_computing_molecular_graphics 'SHELXTL (Sheldrick, 2008)'
_computing_publication_material 'SHELXTL (Sheldrick, 2008)'
_computing_structure_refinement 'SHELXTL (Sheldrick, 2008)'
_computing_structure_solution 'SHELXTL (Sheldrick, 2008)'
_diffrn_ambient_temperature 153(2)
_diffrn_measured_fraction_theta_full 0.999
_diffrn_measured_fraction_theta_max 0.999
_diffrn_measurement_device_type 'Bruker SMART CCD area-detector'
_diffrn_measurement_method '\f and \w'
_diffrn_radiation_monochromator graphite
_diffrn_radiation_source 'fine-focus sealed tube'
_diffrn_radiation_type MoK\a
_diffrn_radiation_wavelength 0.71073
_diffrn_reflns_av_R_equivalents 0.0501
_diffrn_reflns_av_sigmaI/netI 0.0293
_diffrn_reflns_limit_h_max 11
_diffrn_reflns_limit_h_min -11
_diffrn_reflns_limit_k_max 6
_diffrn_reflns_limit_k_min -6
_diffrn_reflns_limit_l_max 24
_diffrn_reflns_limit_l_min -24
_diffrn_reflns_number 16533
_diffrn_reflns_theta_full 27.48
_diffrn_reflns_theta_max 27.48
_diffrn_reflns_theta_min 3.03
_exptl_absorpt_coefficient_mu 0.085
_exptl_absorpt_correction_T_max 0.9907
_exptl_absorpt_correction_T_min 0.9775
_exptl_absorpt_correction_type multi-scan
_exptl_absorpt_process_details '(SADABS; Sheldrick, 2004)'
_exptl_crystal_colour colourless
_exptl_crystal_density_diffrn 1.315
_exptl_crystal_density_method 'not measured'
_exptl_crystal_description plate
_exptl_crystal_F_000 380
_exptl_crystal_size_max 0.27
_exptl_crystal_size_mid 0.14
_exptl_crystal_size_min 0.11
_refine_diff_density_max 0.218
_refine_diff_density_min -0.188
_refine_ls_extinction_method none
_refine_ls_goodness_of_fit_ref 1.028
_refine_ls_hydrogen_treatment constr
_refine_ls_matrix_type full
_refine_ls_number_parameters 127
_refine_ls_number_reflns 2107
_refine_ls_number_restraints 0
_refine_ls_restrained_S_all 1.028
_refine_ls_R_factor_all 0.0523
_refine_ls_R_factor_gt 0.0367
_refine_ls_shift/su_max 0.000
_refine_ls_shift/su_mean 0.000
_refine_ls_structure_factor_coef Fsqd
_refine_ls_weighting_details 'calc w = 1/[\s^2^(Fo^2^)+(0.0404P)^2^+0.2332P] where P=(Fo^2^+2Fc^2^)/3'
_refine_ls_weighting_scheme calc
_refine_ls_wR_factor_gt 0.0873
_refine_ls_wR_factor_ref 0.0935
_reflns_number_gt 1644
_reflns_number_total 2107
_reflns_threshold_expression I>2\s(I)
_cod_data_source_file eg3047.cif
_cod_data_source_block I
_cod_depositor_comments
;
 Marking atoms 'Cg1' and 'Cg2' as dummy atoms.

 Antanas Vaitkus,
 2017-02-19
;
_cod_original_cell_volume 920.3(3)
_cod_original_sg_symbol_H-M 'P 21/c'
_cod_database_code 2017696
_cod_database_fobs_code 2017696

loop_
_symmetry_equiv_pos_as_xyz
'x, y, z'
'-x, y+1/2, -z+1/2'
'-x, -y, -z'
'x, -y-1/2, z-1/2'

loop_
_atom_site_type_symbol
_atom_site_label
_atom_site_fract_x
_atom_site_fract_y
_atom_site_fract_z
_atom_site_U_iso_or_equiv
_atom_site_adp_type
_atom_site_calc_flag
_atom_site_refinement_flags
_atom_site_occupancy
_atom_site_disorder_assembly
_atom_site_disorder_group
C C1 0.38668(13) 0.8295(2) -0.01505(6) 0.0247(3) Uani d . 1 . .
H H1 0.3091 0.7135 -0.0253 0.030 Uiso calc R 1 . .
C C2 0.57922(13) 0.9840(2) 0.06280(6) 0.0248(3) Uani d . 1 . .
H H2 0.6331 0.9733 0.1058 0.030 Uiso calc R 1 . .
C C3 0.46596(13) 0.8113(2) 0.04816(6) 0.0222(3) Uani d . 1 . .
C C4 0.43224(13) 0.6177(2) 0.09976(6) 0.0224(3) Uani d . 1 . .
C C5 0.42273(14) 0.3743(2) 0.18784(6) 0.0261(3) Uani d . 1 . .
H H5 0.4451 0.2979 0.2318 0.031 Uiso calc R 1 . .
C C6 0.31054(13) 0.3051(2) 0.14422(6) 0.0234(3) Uani d . 1 . .
C C7 0.19573(13) 0.1136(2) 0.14648(6) 0.0237(3) Uani d . 1 . .
C C8 0.08296(15) 0.1035(3) 0.09601(7) 0.0306(3) Uani d . 1 . .
H H8 0.0797 0.2243 0.0591 0.037 Uiso calc R 1 . .
C C9 -0.02462(15) -0.0822(3) 0.09940(7) 0.0362(3) Uani d . 1 . .
H H9 -0.1007 -0.0888 0.0646 0.043 Uiso calc R 1 . .
C C10 -0.02188(15) -0.2579(3) 0.15314(8) 0.0352(3) Uani d . 1 . .
H H10 -0.0961 -0.3841 0.1554 0.042 Uiso calc R 1 . .
C C11 0.08988(15) -0.2491(2) 0.20384(7) 0.0318(3) Uani d . 1 . .
H H11 0.0920 -0.3694 0.2408 0.038 Uiso calc R 1 . .
C C12 0.19801(14) -0.0655(2) 0.20057(7) 0.0267(3) Uani d . 1 . .
H H12 0.2744 -0.0609 0.2353 0.032 Uiso calc R 1 . .
. Cg1 0.0867 -0.0729 0.1499 0.010 Uiso dum P . . .
. Cg2 0.3962 0.4663 0.1355 0.010 Uiso dum P . . .
N N1 0.50023(12) 0.57309(19) 0.15899(5) 0.0258(2) Uani d . 1 . .
O O1 0.31544(9) 0.46141(16) 0.08657(4) 0.0234(2) Uani d . 1 . .

loop_
_atom_site_aniso_label
_atom_site_aniso_U_11
_atom_site_aniso_U_22
_atom_site_aniso_U_33
_atom_site_aniso_U_12
_atom_site_aniso_U_13
_atom_site_aniso_U_23
C1 0.0252(6) 0.0238(6) 0.0250(6) -0.0009(5) 0.0003(5) -0.0011(5)
C2 0.0262(6) 0.0262(6) 0.0219(6) 0.0025(5) -0.0013(5) 0.0001(5)
C3 0.0246(6) 0.0217(6) 0.0206(6) 0.0039(5) 0.0036(5) -0.0007(5)
C4 0.0242(6) 0.0212(6) 0.0219(6) 0.0009(5) 0.0015(5) -0.0027(5)
C5 0.0327(7) 0.0228(6) 0.0227(6) 0.0009(5) 0.0008(5) 0.0026(5)
C6 0.0286(6) 0.0214(6) 0.0204(6) 0.0045(5) 0.0041(5) 0.0015(5)
C7 0.0252(6) 0.0225(6) 0.0236(6) 0.0032(5) 0.0047(5) -0.0020(5)
C8 0.0333(7) 0.0320(7) 0.0265(7) -0.0010(6) 0.0007(5) 0.0027(5)
C9 0.0315(7) 0.0419(8) 0.0351(8) -0.0044(6) -0.0002(6) -0.0071(6)
C10 0.0333(7) 0.0305(7) 0.0424(8) -0.0064(6) 0.0104(6) -0.0065(6)
C11 0.0347(7) 0.0248(7) 0.0364(7) 0.0026(5) 0.0117(6) 0.0034(5)
C12 0.0271(6) 0.0256(7) 0.0275(6) 0.0042(5) 0.0047(5) 0.0012(5)
N1 0.0307(6) 0.0242(5) 0.0224(5) -0.0001(4) -0.0004(4) 0.0013(4)
O1 0.0260(4) 0.0235(4) 0.0209(4) -0.0011(3) 0.0007(3) 0.0024(3)

loop_
_atom_type_symbol
_atom_type_description
_atom_type_scat_dispersion_real
_atom_type_scat_dispersion_imag
_atom_type_scat_source
C C 0.0033 0.0016 'International Tables Vol C Tables 4.2.6.8 and 6.1.1.4'
H H 0.0000 0.0000 'International Tables Vol C Tables 4.2.6.8 and 6.1.1.4'
N N 0.0061 0.0033 'International Tables Vol C Tables 4.2.6.8 and 6.1.1.4'
O O 0.0106 0.0060 'International Tables Vol C Tables 4.2.6.8 and 6.1.1.4'

loop_
_geom_angle_atom_site_label_1
_geom_angle_atom_site_label_2
_geom_angle_atom_site_label_3
_geom_angle_site_symmetry_1
_geom_angle_site_symmetry_3
_geom_angle
_geom_angle_publ_flag
C2 C1 C3 3_675 . 120.19(11) ?
C2 C1 H1 3_675 . 119.9 ?
C3 C1 H1 . . 119.9 ?
C1 C2 C3 3_675 . 120.41(11) ?
C1 C2 H2 3_675 . 119.8 ?
C3 C2 H2 . . 119.8 ?
C1 C3 C2 . . 119.40(11) ?
C1 C3 C4 . . 121.54(11) ?
C2 C3 C4 . . 119.06(11) ?
N1 C4 O1 . . 113.83(10) ?
N1 C4 C3 . . 127.92(11) ?
O1 C4 C3 . . 118.26(10) ?
C6 C5 N1 . . 109.96(11) ?
C6 C5 H5 . . 125.0 ?
N1 C5 H5 . . 125.0 ?
C5 C6 O1 . . 107.11(11) ?
C5 C6 C7 . . 134.45(11) ?
O1 C6 C7 . . 118.44(10) ?
C8 C7 C12 . . 118.94(12) ?
C8 C7 C6 . . 121.60(11) ?
C12 C7 C6 . . 119.46(11) ?
C9 C8 C7 . . 120.26(12) ?
C9 C8 H8 . . 119.9 ?
C7 C8 H8 . . 119.9 ?
C10 C9 C8 . . 120.45(13) ?
C10 C9 H9 . . 119.8 ?
C8 C9 H9 . . 119.8 ?
C9 C10 C11 . . 119.74(13) ?
C9 C10 H10 . . 120.1 ?
C11 C10 H10 . . 120.1 ?
C12 C11 C10 . . 120.14(13) ?
C12 C11 H11 . . 119.9 ?
C10 C11 H11 . . 119.9 ?
C11 C12 C7 . . 120.47(12) ?
C11 C12 H12 . . 119.8 ?
C7 C12 H12 . . 119.8 ?
C4 N1 C5 . . 104.43(10) ?
C4 O1 C6 . . 104.68(9) ?

loop_
_geom_bond_atom_site_label_1
_geom_bond_atom_site_label_2
_geom_bond_site_symmetry_2
_geom_bond_distance
_geom_bond_publ_flag
C1 C2 3_675 1.3832(17) ?
C1 C3 . 1.3970(17) ?
C1 H1 . 0.9500 ?
C2 C1 3_675 1.3832(17) ?
C2 C3 . 1.3977(17) ?
C2 H2 . 0.9500 ?
C3 C4 . 1.4584(17) ?
C4 N1 . 1.3001(15) ?
C4 O1 . 1.3635(14) ?
C5 C6 . 1.3530(17) ?
C5 N1 . 1.3859(16) ?
C5 H5 . 0.9500 ?
C6 O1 . 1.3797(14) ?
C6 C7 . 1.4544(17) ?
C7 C8 . 1.3934(18) ?
C7 C12 . 1.4002(17) ?
C8 C9 . 1.3871(19) ?
C8 H8 . 0.9500 ?
C9 C10 . 1.383(2) ?
C9 H9 . 0.9500 ?
C10 C11 . 1.390(2) ?
C10 H10 . 0.9500 ?
C11 C12 . 1.3825(18) ?
C11 H11 . 0.9500 ?
C12 H12 . 0.9500 ?

loop_
_geom_hbond_atom_site_label_D
_geom_hbond_atom_site_label_H
_geom_hbond_atom_site_label_A
_geom_hbond_site_symmetry_A
_geom_hbond_distance_DH
_geom_hbond_distance_HA
_geom_hbond_distance_DA
_geom_hbond_angle_DHA
C5 H5 N1 2_645 0.95 2.44 3.3932(16) 176.1
C11 H11 Cg1 2_545 0.95 2.90 3.6966(14) 141.8

loop_
_geom_torsion_atom_site_label_1
_geom_torsion_atom_site_label_2
_geom_torsion_atom_site_label_3
_geom_torsion_atom_site_label_4
_geom_torsion_site_symmetry_1
_geom_torsion_site_symmetry_2
_geom_torsion_site_symmetry_3
_geom_torsion_site_symmetry_4
_geom_torsion
_geom_torsion_publ_flag
C2 C1 C3 C2 3_675 . . . 0.4(2) ?
C2 C1 C3 C4 3_675 . . . 179.67(11) ?
C1 C2 C3 C1 3_675 . . . -0.4(2) ?
C1 C2 C3 C4 3_675 . . . -179.69(11) ?
C1 C3 C4 N1 . . . . 177.04(12) ?
C2 C3 C4 N1 . . . . -3.70(19) ?
C1 C3 C4 O1 . . . . -3.43(17) ?
C2 C3 C4 O1 . . . . 175.83(10) ?
N1 C5 C6 O1 . . . . -0.13(14) ?
N1 C5 C6 C7 . . . . 179.87(12) ?
C5 C6 C7 C8 . . . . 172.92(14) ?
O1 C6 C7 C8 . . . . -7.09(17) ?
C5 C6 C7 C12 . . . . -7.1(2) ?
O1 C6 C7 C12 . . . . 172.92(10) ?
C12 C7 C8 C9 . . . . -0.31(19) ?
C6 C7 C8 C9 . . . . 179.70(12) ?
C7 C8 C9 C10 . . . . 0.5(2) ?
C8 C9 C10 C11 . . . . -0.3(2) ?
C9 C10 C11 C12 . . . . -0.1(2) ?
C10 C11 C12 C7 . . . . 0.28(19) ?
C8 C7 C12 C11 . . . . -0.10(19) ?
C6 C7 C12 C11 . . . . 179.89(11) ?
O1 C4 N1 C5 . . . . -0.56(14) ?
C3 C4 N1 C5 . . . . 178.99(12) ?
C6 C5 N1 C4 . . . . 0.41(14) ?
N1 C4 O1 C6 . . . . 0.50(13) ?
C3 C4 O1 C6 . . . . -179.10(10) ?
C5 C6 O1 C4 . . . . -0.20(12) ?
C7 C6 O1 C4 . . . . 179.80(10) ?
